data_7027628
loop_
_publ_author_name
'Batsanov, Andrei S.'
'Churakov, Andrei V.'
'Howard, Judith A. K.'
'Hughes, Andrew K.'
'Johnson, Andrew L.'
'Kingsley, Andrew J.'
'Neretin, Ivan S.'
'Wade, Ken'

_publ_section_title
;
 Transition metal dicarbollide complexes: synthesis, molecular, crystal
 and electronic structures of [M(C2B9H11)(NMe2)3] (M&#x2005;=&#x2005;Nb or
 Ta) and their insertion reactions with CO2 and CS2&#x200A;&#x2020;
;
_journal_issue 21
_journal_name_full 'Journal of the Chemical Society, Dalton Transactions'
_journal_page_first 3867
_journal_paper_doi 10.1039/a905075b
_journal_year 1999
_chemical_formula_sum 'C8 H29 B9 N3 Nb'
_chemical_formula_weight 357.54
_chemical_name_systematic
; 
 tris(dimethylamido)-\h^5^-2,3-dicarbaundecaborane(11) niobium(V) 
;
_space_group_IT_number 19
_symmetry_cell_setting orthorhombic
_symmetry_space_group_name_Hall 'P 2ac 2ab'
_symmetry_space_group_name_H-M 'P 21 21 21'
_atom_sites_solution_hydrogens difmap
_atom_sites_solution_primary Patterson
_atom_sites_solution_secondary difmap
_audit_creation_method SHELXL
_cell_angle_alpha 90.00
_cell_angle_beta 90.00
_cell_angle_gamma 90.00
_cell_formula_units_Z 8
_cell_length_a 13.4562(7)
_cell_length_b 15.6233(12)
_cell_length_c 16.9319(10)
_cell_measurement_reflns_used 462
_cell_measurement_temperature 150(2)
_cell_measurement_theta_max 20.5
_cell_measurement_theta_min 12.1
_cell_volume 3559.6(4)
_computing_cell_refinement 'Bruker SMART'
_computing_data_collection 'Bruker SMART'
_computing_data_reduction 'Bruker SHELXTL'
_computing_molecular_graphics 'Bruker SHELXTL'
_computing_publication_material 'Bruker SHELXTL'
_computing_structure_refinement 'SHELXL-97 (Sheldrick, 1997)'
_computing_structure_solution 'SHELXS-97 (Sheldrick, 1990)'
_diffrn_ambient_temperature 150(2)
_diffrn_measurement_device 'SMART 1K CCD area detector'
_diffrn_measurement_method '\w scans'
_diffrn_radiation_monochromator graphite
_diffrn_radiation_source 'fine-focus sealed tube'
_diffrn_radiation_type MoK\a
_diffrn_radiation_wavelength 0.71073
_diffrn_reflns_av_R_equivalents 0.0352
_diffrn_reflns_av_sigmaI/netI 0.0434
_diffrn_reflns_limit_h_max 18
_diffrn_reflns_limit_h_min -18
_diffrn_reflns_limit_k_max 21
_diffrn_reflns_limit_k_min -21
_diffrn_reflns_limit_l_max 23
_diffrn_reflns_limit_l_min -15
_diffrn_reflns_number 28901
_diffrn_reflns_theta_max 30.46
_diffrn_reflns_theta_min 1.77
_diffrn_standards_decay_% 0
_diffrn_standards_interval_time '12 h'
_diffrn_standards_number 491
_exptl_absorpt_coefficient_mu 0.665
_exptl_absorpt_correction_T_max 0.8750
_exptl_absorpt_correction_T_min 0.7320
_exptl_absorpt_correction_type multi-scan
_exptl_absorpt_process_details 'SADABS program (G.M.Sheldrick, 1996); before correction R(int)=0.086'
_exptl_crystal_colour yellow
_exptl_crystal_density_diffrn 1.334
_exptl_crystal_description block
_exptl_crystal_F_000 1472
_exptl_crystal_size_max 0.40
_exptl_crystal_size_mid 0.30
_exptl_crystal_size_min 0.12
_refine_diff_density_max 0.466
_refine_diff_density_min -0.489
_refine_diff_density_rms 0.083
_refine_ls_abs_structure_details 'Flack H D (1983), Acta Cryst. A39, 876-881'
_refine_ls_abs_structure_Flack 0.48(5)
_refine_ls_extinction_method none
_refine_ls_goodness_of_fit_all 1.172
_refine_ls_goodness_of_fit_obs 1.109
_refine_ls_hydrogen_treatment mixed
_refine_ls_matrix_type full
_refine_ls_number_parameters 502
_refine_ls_number_reflns 9689
_refine_ls_number_restraints 0
_refine_ls_restrained_S_all 1.206
_refine_ls_restrained_S_obs 1.109
_refine_ls_R_factor_all 0.0581
_refine_ls_R_factor_obs 0.0362
_refine_ls_shift/esd_max -0.006
_refine_ls_shift/esd_mean 0.000
_refine_ls_structure_factor_coef Fsqd
_refine_ls_weighting_details 'w=1/[\s^2^(Fo^2^)+(0.0053P)^2^+3.4194P] where P=(Fo^2^+2Fc^2^)/3'
_refine_ls_weighting_scheme calc
_refine_ls_wR_factor_all 0.0757
_refine_ls_wR_factor_obs 0.0625
_reflns_number_observed 7929
_reflns_number_total 9724
_reflns_observed_criterion >2sigma(I)
_cod_data_source_file 905075bsup1.cif
_cod_data_source_block (3)
_cod_depositor_comments
;
The following automatic conversions were performed:

'_symmetry_cell_setting' value 'Orthorhombic' changed to
'orthorhombic' according to
/home/saulius/struct/CIF-dictionaries/cif_core.dic dictionary named
'cif_core.dic' version 2.4.2 from
2011-04-26.

'_exptl_absorpt_correction_type' value 'multiscan'
changed to 'multi-scan' according to
/home/saulius/struct/CIF-dictionaries/cif_core.dic dictionary named
'cif_core.dic' version 2.4.2 from 2011-04-26.

Automatic conversion script
Id: cif_fix_values 1891 2012-01-12 08:04:46Z andrius 

The following automatic conversions were performed:

'_refine_ls_weighting_scheme' value 'calc
w=1/[\s^2^(Fo^2^)+(0.0053P)^2^+3.4194P] where P=(Fo^2^+2Fc^2^)/3' was
changed to 'calc'. New tag '_refine_ls_weighting_details' was
created. The value of the new tag was set to
'w=1/[\s^2^(Fo^2^)+(0.0053P)^2^+3.4194P] where P=(Fo^2^+2Fc^2^)/3'.

Automatic conversion script
Id: cif_fix_values 3143 2015-03-26 13:38:13Z robertas 
;
_cod_original_sg_symbol_H-M P2(1)2(1)2(1)
_cod_database_code 7027628

loop_
_symmetry_equiv_pos_as_xyz
'x, y, z'
'-x+1/2, -y, z+1/2'
'-x, y+1/2, -z+1/2'
'x+1/2, -y+1/2, -z'

loop_
_atom_site_aniso_label
_atom_site_aniso_U_11
_atom_site_aniso_U_22
_atom_site_aniso_U_33
_atom_site_aniso_U_23
_atom_site_aniso_U_13
_atom_site_aniso_U_12
Nb1A 0.01578(14) 0.01930(12) 0.02017(14) 0.00137(12) -0.00104(14) -0.00066(13)
N1A 0.024(2) 0.030(2) 0.025(2) -0.0029(13) 0.0017(14) 0.0008(14)
N2A 0.026(2) 0.027(2) 0.029(2) 0.0075(14) -0.003(2) 0.0021(15)
N3A 0.025(2) 0.024(2) 0.024(2) 0.0000(13) 0.0009(14) -0.0036(13)
C2A 0.022(2) 0.023(2) 0.029(2) 0.0016(14) -0.005(2) -0.005(2)
C3A 0.026(2) 0.018(2) 0.037(2) -0.0001(15) 0.001(2) -0.0006(14)
B4A 0.038(3) 0.033(2) 0.030(2) 0.000(2) -0.007(2) -0.017(2)
B5A 0.024(2) 0.047(3) 0.034(3) 0.011(2) -0.009(2) -0.007(2)
B6A 0.021(2) 0.027(2) 0.034(2) 0.005(2) 0.004(2) 0.002(2)
B7A 0.036(3) 0.027(2) 0.040(3) 0.010(2) -0.007(3) -0.005(2)
B8A 0.052(3) 0.026(2) 0.047(3) 0.004(2) -0.003(2) -0.014(2)
B9A 0.038(3) 0.047(3) 0.037(3) 0.011(2) -0.014(2) -0.022(2)
B10A 0.020(2) 0.053(3) 0.041(3) 0.017(2) 0.002(2) -0.008(2)
B11A 0.030(3) 0.040(3) 0.026(2) 0.008(2) -0.004(2) -0.008(2)
B12A 0.036(3) 0.039(3) 0.036(3) 0.012(2) -0.004(2) -0.014(2)
C13A 0.048(3) 0.043(2) 0.035(2) -0.006(2) 0.005(2) 0.013(2)
C14A 0.039(2) 0.051(3) 0.031(2) 0.000(2) 0.007(2) -0.006(2)
C15A 0.061(3) 0.039(2) 0.045(3) 0.003(2) -0.007(3) 0.020(2)
C16A 0.028(2) 0.043(2) 0.036(2) 0.009(2) -0.012(2) -0.002(2)
C17A 0.041(2) 0.035(2) 0.039(2) -0.001(2) 0.004(2) -0.018(2)
C18A 0.030(2) 0.025(2) 0.034(2) -0.006(2) -0.003(2) -0.001(2)
Nb1B 0.01688(15) 0.02046(13) 0.02256(15) -0.00076(12) -0.00093(14) 0.00062(13)
N1B 0.022(2) 0.038(2) 0.036(2) 0.004(2) -0.001(2) -0.002(2)
N2B 0.024(2) 0.032(2) 0.023(2) -0.0072(14) 0.0051(15) -0.0012(15)
N3B 0.023(2) 0.028(2) 0.031(2) 0.0013(14) 0.0006(15) 0.0066(14)
C2B 0.018(2) 0.027(2) 0.025(2) -0.0003(14) -0.007(2) -0.002(2)
C3B 0.036(2) 0.026(2) 0.034(2) 0.0005(14) 0.004(2) -0.009(2)
B4B 0.034(2) 0.026(2) 0.029(2) 0.000(2) -0.007(2) 0.005(2)
B5B 0.019(2) 0.030(2) 0.031(2) -0.004(2) -0.004(2) 0.002(2)
B6B 0.021(2) 0.027(2) 0.027(2) -0.004(2) 0.001(2) -0.001(2)
B7B 0.041(3) 0.026(2) 0.035(2) -0.009(2) -0.007(2) -0.003(2)
B8B 0.051(3) 0.021(2) 0.038(2) -0.001(2) -0.009(2) 0.005(2)
B9B 0.027(2) 0.034(2) 0.040(2) -0.010(2) -0.010(2) 0.010(2)
B10B 0.024(2) 0.041(2) 0.031(2) -0.011(2) 0.002(2) 0.003(2)
B11B 0.029(2) 0.030(2) 0.031(3) -0.006(2) -0.003(2) 0.003(2)
B12B 0.036(3) 0.030(2) 0.042(3) -0.009(2) -0.005(2) 0.010(2)
C13B 0.058(3) 0.063(3) 0.067(3) 0.006(3) 0.037(3) 0.010(3)
C14B 0.044(3) 0.050(3) 0.040(3) 0.011(2) 0.003(2) -0.016(2)
C15B 0.058(3) 0.049(3) 0.040(3) -0.011(2) 0.003(2) -0.030(2)
C16B 0.038(3) 0.043(2) 0.044(3) -0.013(2) -0.015(2) 0.004(2)
C17B 0.080(4) 0.055(3) 0.039(3) 0.000(2) 0.006(3) 0.039(3)
C18B 0.034(2) 0.030(2) 0.033(2) 0.003(2) -0.006(2) 0.003(2)

loop_
_atom_site_label
_atom_site_type_symbol
_atom_site_fract_x
_atom_site_fract_y
_atom_site_fract_z
_atom_site_U_iso_or_equiv
_atom_site_thermal_displace_type
_atom_site_occupancy
_atom_site_calc_flag
_atom_site_refinement_flags
Nb1A Nb 0.15076(3) 0.39132(2) 0.39939(2) 0.01842(6) Uani 1 d .
N1A N 0.0675(3) 0.4310(2) 0.4901(2) 0.0261(7) Uani 1 d .
N2A N 0.2322(3) 0.3105(2) 0.4596(2) 0.0273(8) Uani 1 d .
N3A N 0.0735(3) 0.3029(2) 0.3423(2) 0.0246(7) Uani 1 d .
C2A C 0.1403(3) 0.4667(2) 0.2697(2) 0.0245(8) Uani 1 d .
H2A H 0.0966(31) 0.4486(27) 0.2517(26) 0.023(12) Uiso 1 d .
C3A C 0.1226(3) 0.5349(2) 0.3369(3) 0.0270(9) Uani 1 d .
H3A H 0.0570(26) 0.5441(21) 0.3545(20) 0.014(9) Uiso 1 d .
B4A B 0.2180(4) 0.5394(3) 0.3990(3) 0.0340(10) Uani 1 d .
H4A H 0.2117(26) 0.5530(22) 0.4593(22) 0.020(9) Uiso 1 d .
B5A B 0.3072(4) 0.4658(3) 0.3626(3) 0.0350(11) Uani 1 d .
H5A H 0.3643(30) 0.4370(24) 0.3986(24) 0.038(11) Uiso 1 d .
B6A B 0.2506(4) 0.4173(3) 0.2801(3) 0.0274(10) Uani 1 d .
H6A H 0.2569(29) 0.3624(25) 0.2558(21) 0.023(10) Uiso 1 d .
B7A B 0.1474(5) 0.5731(3) 0.2425(3) 0.0343(10) Uani 1 d .
H7A H 0.0875(32) 0.5969(28) 0.2078(25) 0.040(12) Uiso 1 d .
B8A B 0.1991(4) 0.6211(3) 0.3269(3) 0.0416(12) Uani 1 d .
H8A H 0.1747(29) 0.6875(24) 0.3444(22) 0.033(11) Uiso 1 d .
B9A B 0.3175(4) 0.5773(3) 0.3408(3) 0.0408(13) Uani 1 d .
H9A H 0.3700(40) 0.6121(34) 0.3649(30) 0.074(16) Uiso 1 d .
B10A B 0.3391(4) 0.5006(3) 0.2664(3) 0.0381(11) Uani 1 d .
H10A H 0.4143(28) 0.4824(23) 0.2362(23) 0.025(10) Uiso 1 d .
B11A B 0.2323(4) 0.4965(3) 0.2052(3) 0.0319(11) Uani 1 d .
H11A H 0.2203(32) 0.4812(26) 0.1489(27) 0.033(12) Uiso 1 d .
B12A B 0.2737(4) 0.5969(3) 0.2435(3) 0.0372(12) Uani 1 d .
H12A H 0.3091(26) 0.6498(23) 0.2114(21) 0.022(10) Uiso 1 d .
C13A C 0.0167(4) 0.5116(3) 0.5085(3) 0.0418(11) Uani 1 d .
H31A H 0.0315(19) 0.5526(14) 0.4690(14) 0.067(9) Uiso 1 d R
H32A H 0.0385(18) 0.5321(12) 0.5582(17) 0.067(9) Uiso 1 d R
H33A H -0.0528(20) 0.5023(6) 0.5101(18) 0.067(9) Uiso 1 d R
C14A C 0.0485(3) 0.3740(3) 0.5587(2) 0.0402(10) Uani 1 d .
H41A H 0.0851(18) 0.3198(15) 0.5516(8) 0.055(8) Uiso 1 d R
H42A H -0.0234(17) 0.3619(14) 0.5621(10) 0.055(8) Uiso 1 d R
H43A H 0.0707(19) 0.4021(10) 0.6078(12) 0.055(8) Uiso 1 d R
C15A C 0.2580(4) 0.2227(3) 0.4385(3) 0.0485(13) Uani 1 d .
H51A H 0.2118(18) 0.2015(9) 0.3994(17) 0.064(9) Uiso 1 d R
H52A H 0.2549(23) 0.1871(11) 0.4851(13) 0.064(9) Uiso 1 d R
H53A H 0.3246(19) 0.2214(4) 0.4172(18) 0.064(9) Uiso 1 d R
C16A C 0.2911(3) 0.3420(3) 0.5259(3) 0.0361(10) Uani 1 d .
H61A H 0.2714(13) 0.4022(14) 0.5382(10) 0.032(6) Uiso 1 d R
H62A H 0.3633(16) 0.3402(14) 0.5119(6) 0.032(6) Uiso 1 d R
H63A H 0.2789(13) 0.3050(12) 0.5732(11) 0.032(6) Uiso 1 d R
C17A C 0.0020(3) 0.2540(2) 0.3900(3) 0.0383(9) Uani 1 d .
H71A H 0.0079(13) 0.2709(12) 0.4445(13) 0.041(7) Uiso 1 d R
H72A H 0.0159(12) 0.1938(14) 0.3851(12) 0.041(7) Uiso 1 d R
H73A H -0.0644(16) 0.2654(13) 0.3717(11) 0.041(7) Uiso 1 d R
C18A C 0.0599(3) 0.2774(3) 0.2599(2) 0.0295(9) Uani 1 d .
H81A H 0.1078(17) 0.3045(15) 0.2283(8) 0.037(7) Uiso 1 d R
H82A H -0.0037(17) 0.2938(15) 0.2432(7) 0.037(7) Uiso 1 d R
H83A H 0.0666(19) 0.2179(14) 0.2553(4) 0.037(7) Uiso 1 d R
Nb1B Nb 0.65312(3) 0.61547(2) 0.39376(2) 0.01996(7) Uani 1 d .
N1B N 0.5733(3) 0.5651(2) 0.4814(2) 0.0319(8) Uani 1 d .
N2B N 0.7321(3) 0.6915(2) 0.4607(2) 0.0263(8) Uani 1 d .
N3B N 0.5766(3) 0.7065(2) 0.3382(2) 0.0272(8) Uani 1 d .
C2B C 0.6395(3) 0.5335(2) 0.2686(2) 0.0233(8) Uani 1 d .
H2B H 0.5673(28) 0.5519(23) 0.2480(23) 0.019(10) Uiso 1 d .
C3B C 0.6451(4) 0.4689(3) 0.3386(3) 0.0320(9) Uani 1 d .
H3B H 0.6007(35) 0.4544(31) 0.3537(29) 0.038 Uiso 1 d .
B4B B 0.7504(3) 0.4818(3) 0.3919(3) 0.0298(9) Uani 1 d .
H4B H 0.7477(26) 0.4679(21) 0.4510(21) 0.014(8) Uiso 1 d .
B5B B 0.8165(3) 0.5639(3) 0.3433(3) 0.0268(9) Uani 1 d .
H5B H 0.8761(27) 0.6027(24) 0.3707(21) 0.030(10) Uiso 1 d .
B6B B 0.7390(3) 0.5974(3) 0.2658(3) 0.0250(9) Uani 1 d .
H6B H 0.7372(26) 0.6670(22) 0.2402(20) 0.020(9) Uiso 1 d .
B7B B 0.6609(5) 0.4275(3) 0.2452(3) 0.0341(11) Uani 1 d .
H7B H 0.6022(27) 0.3887(25) 0.2197(21) 0.023(10) Uiso 1 d .
B8B B 0.7365(4) 0.3938(3) 0.3264(3) 0.0368(11) Uani 1 d .
H8B H 0.7234(33) 0.3402(29) 0.3502(25) 0.045(13) Uiso 1 d .
B9B B 0.8470(4) 0.4550(3) 0.3260(3) 0.0337(9) Uani 1 d .
H9B H 0.9139(27) 0.4257(23) 0.3472(21) 0.025(10) Uiso 1 d .
B10B B 0.8404(4) 0.5269(3) 0.2457(3) 0.0319(9) Uani 1 d .
H10B H 0.9069(31) 0.5482(27) 0.2134(25) 0.040(12) Uiso 1 d .
B11B B 0.7256(4) 0.5114(3) 0.1969(3) 0.0300(10) Uani 1 d .
H11B H 0.7082(32) 0.5251(26) 0.1323(26) 0.037(13) Uiso 1 d .
B12B B 0.7915(4) 0.4216(3) 0.2350(3) 0.0360(12) Uani 1 d .
H12B H 0.8226(30) 0.3790(27) 0.1998(23) 0.038(11) Uiso 1 d .
C13B C 0.5120(4) 0.6242(4) 0.5258(3) 0.063(2) Uani 1 d .
H31B H 0.5106(21) 0.6776(18) 0.4998(13) 0.080(11) Uiso 1 d R
H32B H 0.5386(16) 0.6312(17) 0.5770(17) 0.080(11) Uiso 1 d R
H33B H 0.4468(21) 0.6023(13) 0.5295(17) 0.080(11) Uiso 1 d R
C14B C 0.5585(4) 0.4784(3) 0.5138(3) 0.0448(12) Uani 1 d .
H41B H 0.5958(20) 0.4379(12) 0.4836(13) 0.060(9) Uiso 1 d R
H42B H 0.4893(19) 0.4643(9) 0.5111(16) 0.060(9) Uiso 1 d R
H43B H 0.5800(21) 0.4768(6) 0.5677(16) 0.060(9) Uiso 1 d R
C15B C 0.7849(4) 0.7662(3) 0.4308(3) 0.0491(14) Uani 1 d .
H51B H 0.7534(14) 0.7854(12) 0.3809(15) 0.049(8) Uiso 1 d R
H52B H 0.8553(18) 0.7514(6) 0.4208(15) 0.049(8) Uiso 1 d R
H53B H 0.7814(17) 0.8129(13) 0.4703(12) 0.049(8) Uiso 1 d R
C16B C 0.7743(4) 0.6664(3) 0.5364(3) 0.0417(12) Uani 1 d .
H61B H 0.7331(15) 0.6237(18) 0.5601(10) 0.055(8) Uiso 1 d R
H62B H 0.7781(20) 0.7151(13) 0.5704(11) 0.055(8) Uiso 1 d R
H63B H 0.8394(19) 0.6436(17) 0.5282(4) 0.055(8) Uiso 1 d R
C17B C 0.5450(4) 0.7821(3) 0.3848(3) 0.0581(15) Uani 1 d .
H71B H 0.5766(19) 0.7813(10) 0.4344(15) 0.058(8) Uiso 1 d R
H72B H 0.4755(18) 0.7808(10) 0.3919(14) 0.058(8) Uiso 1 d R
H73B H 0.5628(20) 0.8323(13) 0.3574(11) 0.058(8) Uiso 1 d R
C18B C 0.5421(4) 0.7205(3) 0.2574(3) 0.0321(10) Uani 1 d .
H81B H 0.4696(19) 0.7185(19) 0.2557(4) 0.053(8) Uiso 1 d R
H82B H 0.5692(19) 0.6763(16) 0.2228(10) 0.053(8) Uiso 1 d R
H83B H 0.5648(19) 0.7767(16) 0.2395(8) 0.053(8) Uiso 1 d R

loop_
_atom_type_symbol
_atom_type_description
_atom_type_scat_dispersion_real
_atom_type_scat_dispersion_imag
_atom_type_scat_source
C C 0.0033 0.0016 'International Tables Vol C Tables 4.2.6.8 and 6.1.1.4'
H H 0.0000 0.0000 'International Tables Vol C Tables 4.2.6.8 and 6.1.1.4'
B B 0.0013 0.0007 'International Tables Vol C Tables 4.2.6.8 and 6.1.1.4'
N N 0.0061 0.0033 'International Tables Vol C Tables 4.2.6.8 and 6.1.1.4'
Nb Nb -2.0727 0.6215 'International Tables Vol C Tables 4.2.6.8 and 6.1.1.4'

loop_
_geom_angle_atom_site_label_1
_geom_angle_atom_site_label_2
_geom_angle_atom_site_label_3
_geom_angle
_geom_angle_site_symmetry_1
N2A Nb1A N3A 95.61(14) .
N2A Nb1A N1A 96.55(14) .
N3A Nb1A N1A 107.29(15) .
N2A Nb1A B6A 103.2(2) .
N3A Nb1A B6A 90.1(2) .
N1A Nb1A B6A 152.32(15) .
N2A Nb1A B4A 113.5(2) .
N3A Nb1A B4A 147.1(2) .
N1A Nb1A B4A 85.3(2) .
B6A Nb1A B4A 69.2(2) .
N2A Nb1A B5A 87.6(2) .
N3A Nb1A B5A 130.5(2) .
N1A Nb1A B5A 121.5(2) .
B6A Nb1A B5A 41.8(2) .
B4A Nb1A B5A 41.8(2) .
N2A Nb1A C2A 142.53(15) .
N3A Nb1A C2A 82.54(13) .
N1A Nb1A C2A 119.86(14) .
B6A Nb1A C2A 39.7(2) .
B4A Nb1A C2A 65.1(2) .
B5A Nb1A C2A 66.8(2) .
N2A Nb1A C3A 151.73(14) .
N3A Nb1A C3A 109.77(14) .
N1A Nb1A C3A 87.82(14) .
B6A Nb1A C3A 65.70(15) .
B4A Nb1A C3A 38.85(15) .
B5A Nb1A C3A 66.7(2) .
C2A Nb1A C3A 36.72(13) .
C13A N1A C14A 105.6(3) .
C13A N1A Nb1A 133.7(3) .
C14A N1A Nb1A 120.7(3) .
C15A N2A C16A 112.1(4) .
C15A N2A Nb1A 127.8(3) .
C16A N2A Nb1A 119.1(3) .
C18A N3A C17A 107.5(3) .
C18A N3A Nb1A 136.2(3) .
C17A N3A Nb1A 115.9(3) .
C3A C2A B6A 111.6(3) .
C3A C2A B11A 112.6(3) .
B6A C2A B11A 63.5(3) .
C3A C2A B7A 63.3(3) .
B6A C2A B7A 114.9(4) .
B11A C2A B7A 61.9(3) .
C3A C2A Nb1A 72.1(2) .
B6A C2A Nb1A 69.0(2) .
B11A C2A Nb1A 130.4(3) .
B7A C2A Nb1A 133.3(3) .
C2A C3A B4A 111.6(3) .
C2A C3A B8A 111.8(4) .
B4A C3A B8A 64.0(3) .
C2A C3A B7A 62.6(3) .
B4A C3A B7A 114.8(4) .
B8A C3A B7A 61.4(3) .
C2A C3A Nb1A 71.2(2) .
B4A C3A Nb1A 69.8(2) .
B8A C3A Nb1A 131.1(3) .
B7A C3A Nb1A 131.7(3) .
C3A B4A B9A 104.3(3) .
C3A B4A B5A 106.1(3) .
B9A B4A B5A 60.7(3) .
C3A B4A B8A 59.1(3) .
B9A B4A B8A 59.1(3) .
B5A B4A B8A 108.9(4) .
C3A B4A Nb1A 71.4(2) .
B9A B4A Nb1A 126.2(3) .
B5A B4A Nb1A 69.1(2) .
B8A B4A Nb1A 128.0(3) .
B6A B5A B10A 60.4(3) .
B6A B5A B4A 105.1(3) .
B10A B5A B4A 106.5(4) .
B6A B5A B9A 106.7(3) .
B10A B5A B9A 59.4(3) .
B4A B5A B9A 59.4(3) .
B6A B5A Nb1A 68.4(2) .
B10A B5A Nb1A 125.4(3) .
B4A B5A Nb1A 69.1(2) .
B9A B5A Nb1A 125.0(3) .
C2A B6A B5A 105.5(3) .
C2A B6A B10A 104.0(3) .
B5A B6A B10A 60.0(3) .
C2A B6A B11A 59.1(3) .
B5A B6A B11A 108.9(3) .
B10A B6A B11A 59.6(3) .
C2A B6A Nb1A 71.3(2) .
B5A B6A Nb1A 69.9(2) .
B10A B6A Nb1A 126.4(3) .
B11A B6A Nb1A 128.4(3) .
C2A B7A C3A 54.1(2) .
C2A B7A B12A 104.9(4) .
C3A B7A B12A 104.6(4) .
C2A B7A B8A 102.4(3) .
C3A B7A B8A 58.3(3) .
B12A B7A B8A 60.9(3) .
C2A B7A B11A 58.7(3) .
C3A B7A B11A 102.7(3) .
B12A B7A B11A 61.1(3) .
B8A B7A B11A 108.8(4) .
C3A B8A B9A 103.2(3) .
C3A B8A B7A 60.3(3) .
B9A B8A B7A 107.7(4) .
C3A B8A B12A 104.7(4) .
B9A B8A B12A 60.6(3) .
B7A B8A B12A 59.1(3) .
C3A B8A B4A 56.8(3) .
B9A B8A B4A 59.9(3) .
B7A B8A B4A 107.9(3) .
B12A B8A B4A 108.2(4) .
B8A B9A B10A 108.6(4) .
B8A B9A B4A 61.0(3) .
B10A B9A B4A 107.2(3) .
B8A B9A B12A 60.3(3) .
B10A B9A B12A 60.6(3) .
B4A B9A B12A 108.9(3) .
B8A B9A B5A 109.8(3) .
B10A B9A B5A 59.8(3) .
B4A B9A B5A 59.9(3) .
B12A B9A B5A 109.5(4) .
B9A B10A B5A 60.8(3) .
B9A B10A B11A 108.0(4) .
B5A B10A B11A 109.3(3) .
B9A B10A B6A 107.1(3) .
B5A B10A B6A 59.6(3) .
B11A B10A B6A 60.5(3) .
B9A B10A B12A 60.1(3) .
B5A B10A B12A 109.9(4) .
B11A B10A B12A 60.2(3) .
B6A B10A B12A 108.4(4) .
C2A B11A B7A 59.4(3) .
C2A B11A B10A 102.8(3) .
B7A B11A B10A 106.9(4) .
C2A B11A B12A 103.4(4) .
B7A B11A B12A 58.6(3) .
B10A B11A B12A 60.2(3) .
C2A B11A B6A 57.3(3) .
B7A B11A B6A 107.7(4) .
B10A B11A B6A 59.9(3) .
B12A B11A B6A 107.9(4) .
B7A B12A B8A 60.0(3) .
B7A B12A B9A 107.2(4) .
B8A B12A B9A 59.1(3) .
B7A B12A B11A 60.3(3) .
B8A B12A B11A 107.4(4) .
B9A B12A B11A 106.8(3) .
B7A B12A B10A 107.7(3) .
B8A B12A B10A 106.6(4) .
B9A B12A B10A 59.3(3) .
B11A B12A B10A 59.5(3) .
N2B Nb1B N3B 96.98(15) .
N2B Nb1B N1B 95.80(15) .
N3B Nb1B N1B 110.8(2) .
N2B Nb1B B4B 103.47(15) .
N3B Nb1B B4B 150.8(2) .
N1B Nb1B B4B 87.8(2) .
N2B Nb1B B6B 108.84(14) .
N3B Nb1B B6B 84.78(15) .
N1B Nb1B B6B 149.2(2) .
B4B Nb1B B6B 69.1(2) .
N2B Nb1B C3B 143.5(2) .
N3B Nb1B C3B 117.4(2) .
N1B Nb1B C3B 83.81(15) .
B4B Nb1B C3B 40.1(2) .
B6B Nb1B C3B 65.42(15) .
N2B Nb1B C2B 147.99(14) .
N3B Nb1B C2B 85.79(13) .
N1B Nb1B C2B 113.07(14) .
B4B Nb1B C2B 65.88(14) .
B6B Nb1B C2B 39.44(14) .
C3B Nb1B C2B 36.64(13) .
N2B Nb1B B5B 85.13(14) .
N3B Nb1B B5B 121.65(15) .
N1B Nb1B B5B 127.1(2) .
B4B Nb1B B5B 41.7(2) .
B6B Nb1B B5B 41.42(15) .
C3B Nb1B B5B 67.1(2) .
C2B Nb1B B5B 66.80(14) .
C13B N1B C14B 108.4(4) .
C13B N1B Nb1B 116.2(3) .
C14B N1B Nb1B 135.4(3) .
C16B N2B C15B 109.4(4) .
C16B N2B Nb1B 124.0(3) .
C15B N2B Nb1B 123.4(3) .
C18B N3B C17B 106.7(3) .
C18B N3B Nb1B 135.5(3) .
C17B N3B Nb1B 117.7(3) .
C3B C2B B6B 111.7(3) .
C3B C2B B11B 112.1(3) .
B6B C2B B11B 63.8(3) .
C3B C2B B7B 63.0(3) .
B6B C2B B7B 115.6(4) ..
B11B C2B B7B 62.0(3) .
C3B C2B Nb1B 71.4(2) .
B6B C2B Nb1B 69.9(2) .
B11B C2B Nb1B 131.2(3) .
B7B C2B Nb1B 132.7(3) .
C2B C3B B4B 111.6(3) .
C2B C3B B8B 112.8(4) .
B4B C3B B8B 62.9(3) .
C2B C3B B7B 63.3(3) .
B4B C3B B7B 115.5(4) .
B8B C3B B7B 62.8(3) .
C2B C3B Nb1B 71.9(2) .
B4B C3B Nb1B 69.6(2) .
B8B C3B Nb1B 130.4(3) .
B7B C3B Nb1B 133.5(3) .
C3B B4B B5B 105.1(3) .
C3B B4B B9B 104.6(3) .
B5B B4B B9B 60.4(3) .
C3B B4B B8B 59.1(3) .
B5B B4B B8B 109.0(3) .
B9B B4B B8B 60.0(3) .
C3B B4B Nb1B 70.3(2) .
B5B B4B Nb1B 70.0(2) .
B9B B4B Nb1B 127.0(3) .
B8B B4B Nb1B 127.4(3) .
B6B B5B B4B 105.4(3) .
B6B B5B B9B 107.4(3) .
B4B B5B B9B 59.8(3) .
B6B B5B B10B 60.7(3) .
B4B B5B B10B 106.7(3) .
B9B B5B B10B 59.6(3) .
B6B B5B Nb1B 68.6(2) .
B4B B5B Nb1B 68.3(2) .
B9B B5B Nb1B 124.8(3) .
B10B B5B Nb1B 125.6(3) .
C2B B6B B5B 106.1(3) .
C2B B6B B10B 104.4(3) .
B5B B6B B10B 60.3(3) .
C2B B6B B11B 59.3(3) .
B5B B6B B11B 108.9(3) .
B10B B6B B11B 59.3(3) .
C2B B6B Nb1B 70.6(2) .
B5B B6B Nb1B 69.9(2) .
B10B B6B Nb1B 126.5(3) .
B11B B6B Nb1B 127.6(3) .
C3B B7B C2B 53.7(2) .
C3B B7B B12B 103.4(4) .
C2B B7B B12B 103.8(4) .
C3B B7B B11B 101.9(3) .
C2B B7B B11B 58.6(3) .
B12B B7B B11B 60.4(3) .
C3B B7B B8B 58.3(3) .
C2B B7B B8B 101.6(3) .
B12B B7B B8B 59.7(3) .
B11B B7B B8B 107.1(4) .
C3B B8B B9B 103.5(3) .
C3B B8B B12B 103.7(3) .
B9B B8B B12B 60.8(3) .
C3B B8B B4B 58.0(3) .
B9B B8B B4B 59.6(3) .
B12B B8B B4B 108.1(3) .
C3B B8B B7B 58.9(3) .
B9B B8B B7B 108.4(4) .
B12B B8B B7B 59.5(3) .
B4B B8B B7B 108.1(3) .
B4B B9B B10B 107.4(3) .
B4B B9B B8B 60.4(3) .
B10B B9B B8B 107.7(3) .
B4B B9B B5B 59.8(2) .
B10B B9B B5B 60.4(2) .
B8B B9B B5B 108.9(3) .
B4B B9B B12B 107.8(4) .
B10B B9B B12B 60.1(3) .
B8B B9B B12B 59.7(3) .
B5B B9B B12B 109.0(3) .
B9B B10B B11B 108.5(4) .
B9B B10B B5B 60.1(2) .
B11B B10B B5B 108.7(4) .
B9B B10B B12B 60.7(3) .
B11B B10B B12B 60.2(3) .
B5B B10B B12B 109.2(3) .
B9B B10B B6B 106.5(3) .
B11B B10B B6B 60.5(3) .
B5B B10B B6B 59.0(2) .
B12B B10B B6B 107.9(4) .
C2B B11B B10B 103.3(3) .
C2B B11B B7B 59.4(3) .
B10B B11B B7B 108.3(4) .
C2B B11B B12B 103.8(4) .
B10B B11B B12B 60.2(3) .
B7B B11B B12B 59.7(3) .
C2B B11B B6B 56.9(2) .
B10B B11B B6B 60.2(3) .
B7B B11B B6B 107.7(4) .
B12B B11B B6B 107.7(3) .
B7B B12B B8B 60.8(3) .
B7B B12B B10B 108.0(3) .
B8B B12B B10B 107.0(3) .
B7B B12B B11B 59.9(3) .
B8B B12B B11B 107.6(4) .
B10B B12B B11B 59.6(3) .
B7B B12B B9B 108.4(4) .
B8B B12B B9B 59.6(3) .
B10B B12B B9B 59.2(3) .
B11B B12B B9B 106.9(3) .

loop_
_geom_bond_atom_site_label_1
_geom_bond_atom_site_label_2
_geom_bond_distance
Nb1A N2A 1.958(3)
Nb1A N3A 1.980(3)
Nb1A N1A 2.000(3)
Nb1A B6A 2.460(5)
Nb1A B4A 2.484(4)
Nb1A B5A 2.485(5)
Nb1A C2A 2.496(4)
Nb1A C3A 2.510(4)
N1A C13A 1.466(5)
N1A C14A 1.487(5)
N2A C15A 1.459(5)
N2A C16A 1.460(5)
N3A C18A 1.463(5)
N3A C17A 1.470(5)
C2A C3A 1.577(6)
C2A B6A 1.682(7)
C2A B11A 1.715(7)
C2A B7A 1.727(6)
C3A B4A 1.661(6)
C3A B8A 1.703(6)
C3A B7A 1.738(6)
B4A B9A 1.764(7)
B4A B5A 1.773(7)
B4A B8A 1.784(7)
B5A B6A 1.762(7)
B5A B10A 1.770(7)
B5A B9A 1.786(7)
B6A B10A 1.778(7)
B6A B11A 1.788(7)
B7A B12A 1.740(8)
B7A B8A 1.757(7)
B7A B11A 1.771(8)
B8A B9A 1.750(8)
B8A B12A 1.773(8)
B9A B10A 1.762(8)
B9A B12A 1.777(7)
B10A B11A 1.773(8)
B10A B12A 1.786(7)
B11A B12A 1.786(8)
Nb1B N2B 1.955(3)
Nb1B N3B 1.992(3)
Nb1B N1B 1.994(4)
Nb1B B4B 2.465(4)
Nb1B B6B 2.471(4)
Nb1B C3B 2.475(4)
Nb1B C2B 2.482(4)
Nb1B B5B 2.493(4)
N1B C13B 1.448(6)
N1B C14B 1.474(6)
N2B C16B 1.455(6)
N2B C15B 1.457(6)
N3B C18B 1.461(5)
N3B C17B 1.483(5)
C2B C3B 1.558(6)
C2B B6B 1.671(6)
C2B B11B 1.714(7)
C2B B7B 1.727(6)
C3B B4B 1.692(7)
C3B B8B 1.712(7)
C3B B7B 1.722(6)
B4B B5B 1.764(6)
B4B B9B 1.763(7)
B4B B8B 1.777(6)
B5B B6B 1.756(6)
B5B B9B 1.774(6)
B5B B10B 1.780(6)
B6B B10B 1.786(7)
B6B B11B 1.790(7)
B7B B12B 1.768(9)
B7B B11B 1.773(7)
B7B B8B 1.790(7)
B8B B9B 1.769(7)
B8B B12B 1.771(8)
B9B B10B 1.765(7)
B9B B12B 1.791(7)
B10B B11B 1.770(7)
B10B B12B 1.780(7)
B11B B12B 1.780(7)
